data_4037188
loop_
_publ_author_name
'Cardoso, Ana L.'
'Henriques, Marta S. C.'
'Paix\~ao, Jos\'e A'
'Pinho E Melo, Teresa M V D'

_publ_section_title
;
 (1H-Tetrazol-5-yl)-Allenes: Building Blocks for Tetrazolyl Heterocycles.
;
_journal_issue 19
_journal_name_full 'The Journal of organic chemistry'
_journal_page_first 9028
_journal_page_last 9036
_journal_paper_doi 10.1021/acs.joc.6b01679
_journal_volume 81
_journal_year 2016
_chemical_absolute_configuration unk
_chemical_formula_moiety 'C28 H33 N5 O2'
_chemical_formula_sum 'C28 H33 N5 O2'
_chemical_formula_weight 471.59
_chemical_melting_point 394
_chemical_name_systematic
;
Ethyl 4-(1-benzyl-1H-tetrazol-5-yl)-1-cyclohexyl-3-methylene-5-phenylpyrrolidine-2-carboxylate 
;
_space_group_crystal_system orthorhombic
_space_group_IT_number 18
_space_group_name_Hall 'P 2 2ab'
_space_group_name_H-M_alt 'P 21 21 2'
_atom_sites_solution_hydrogens geom
_audit_creation_method SHELXL-2014/7
_cell_angle_alpha 90
_cell_angle_beta 90
_cell_angle_gamma 90
_cell_formula_units_Z 8
_cell_length_a 20.3930(13)
_cell_length_b 23.8095(14)
_cell_length_c 10.6230(6)
_cell_measurement_reflns_used 4835
_cell_measurement_temperature 293(2)
_cell_measurement_theta_max 36.655
_cell_measurement_theta_min 4.650
_cell_volume 5158.0(5)
_computing_cell_refinement 'SAINT (Bruker, 2003)'
_computing_data_collection 'SMART (Bruker, 2003)'
_computing_data_reduction 'SAINT (Bruker, 2003)'
_computing_molecular_graphics 'PLATON (Spek, 2003)'
_computing_publication_material 'SHELXL-2014/7 (Sheldrick, 2014)'
_computing_structure_refinement 'SHELXL-2014/7 (Sheldrick, 2014)'
_computing_structure_solution 'SHELXT-2014/4 (Sheldrick, 2014)'
_diffrn_ambient_temperature 293(2)
_diffrn_measured_fraction_theta_full 0.999
_diffrn_measured_fraction_theta_max 0.995
_diffrn_measurement_device_type 'Bruker APEXII CCD area-detector diffractometer'
_diffrn_measurement_method '\f and \w scans'
_diffrn_radiation_monochromator graphite
_diffrn_radiation_source 'fine-focus sealed tube'
_diffrn_radiation_type MoK\a
_diffrn_radiation_wavelength 0.71073
_diffrn_reflns_av_R_equivalents 0.1454
_diffrn_reflns_av_unetI/netI 0.1087
_diffrn_reflns_Laue_measured_fraction_full 0.999
_diffrn_reflns_Laue_measured_fraction_max 0.995
_diffrn_reflns_limit_h_max 27
_diffrn_reflns_limit_h_min -27
_diffrn_reflns_limit_k_max 31
_diffrn_reflns_limit_k_min -31
_diffrn_reflns_limit_l_max 14
_diffrn_reflns_limit_l_min -14
_diffrn_reflns_number 121683
_diffrn_reflns_point_group_measured_fraction_full 1.000
_diffrn_reflns_point_group_measured_fraction_max 0.995
_diffrn_reflns_theta_full 25.000
_diffrn_reflns_theta_max 28.441
_diffrn_reflns_theta_min 1.981
_exptl_absorpt_coefficient_mu 0.078
_exptl_absorpt_correction_type multi-scan
_exptl_absorpt_process_details 'SADABS (Sheldrick, 2000)'
_exptl_crystal_colour colourless
_exptl_crystal_density_diffrn 1.215
_exptl_crystal_description block
_exptl_crystal_F_000 2016
_exptl_crystal_size_max 0.35
_exptl_crystal_size_mid 0.18
_exptl_crystal_size_min 0.13
_exptl_transmission_factor_max 1.0000
_exptl_transmission_factor_min 0.911
_refine_diff_density_max 0.164
_refine_diff_density_min -0.159
_refine_diff_density_rms 0.042
_refine_ls_abs_structure_details
;
 Flack x determined using 1646 quotients [(I+)-(I-)]/[(I+)+(I-)]
 (Parsons, Flack and Wagner, Acta Cryst. B69 (2013) 249-259).
;
_refine_ls_abs_structure_Flack -0.2(10)
_refine_ls_extinction_coef 0.0018(4)
_refine_ls_extinction_expression Fc^*^=kFc[1+0.001xFc^2^\l^3^/sin(2\q)]^-1/4^
_refine_ls_extinction_method 'SHELXL-2014/7 (Sheldrick 2014'
_refine_ls_goodness_of_fit_ref 0.965
_refine_ls_hydrogen_treatment riding
_refine_ls_matrix_type full
_refine_ls_number_parameters 634
_refine_ls_number_reflns 12950
_refine_ls_number_restraints 0
_refine_ls_restrained_S_all 0.965
_refine_ls_R_factor_all 0.1935
_refine_ls_R_factor_gt 0.0626
_refine_ls_shift/su_max 0.000
_refine_ls_shift/su_mean 0.000
_refine_ls_structure_factor_coef Fsqd
_refine_ls_weighting_details 'w=1/[\s^2^(Fo^2^)+(0.0699P)^2^] where P=(Fo^2^+2Fc^2^)/3'
_refine_ls_weighting_scheme calc
_refine_ls_wR_factor_gt 0.1256
_refine_ls_wR_factor_ref 0.1713
_reflns_Friedel_coverage 0.815
_reflns_Friedel_fraction_full 1.000
_reflns_Friedel_fraction_max 0.994
_reflns_number_gt 5187
_reflns_number_total 12950
_reflns_threshold_expression 'I > 2\s(I)'
_cod_data_source_file jo6b01679_si_001.cif
_cod_data_source_block acl11392a
_cod_database_code 4037188
_shelx_shelxl_version_number 2014/7
_shelx_space_group_comment
;
The symmetry employed for this shelxl refinement is uniquely defined
by the following loop, which should always be used as a source of
symmetry information in preference to the above space-group names.
They are only intended as comments.
;

loop_
_space_group_symop_operation_xyz
'x, y, z'
'-x, -y, z'
'-x+1/2, y+1/2, -z'
'x+1/2, -y+1/2, -z'

loop_
_atom_site_label
_atom_site_type_symbol
_atom_site_fract_x
_atom_site_fract_y
_atom_site_fract_z
_atom_site_U_iso_or_equiv
_atom_site_adp_type
_atom_site_occupancy
_atom_site_site_symmetry_order
_atom_site_calc_flag
_atom_site_refinement_flags_posn
_atom_site_refinement_flags_adp
N1 N 0.30506(17) 0.86897(14) 0.6533(3) 0.0477(9) Uani 1 1 d . .
C2 C 0.2347(2) 0.88016(19) 0.6559(4) 0.0521(12) Uani 1 1 d . .
H2 H 0.2267 0.9207 0.6623 0.063 Uiso 1 1 calc R U
C3 C 0.2087(2) 0.8581(2) 0.5326(5) 0.0539(12) Uani 1 1 d . .
C4 C 0.2641(2) 0.82642(19) 0.4735(4) 0.0475(11) Uani 1 1 d . .
H4 H 0.2644 0.7886 0.5100 0.057 Uiso 1 1 calc R U
C5 C 0.3251(2) 0.85756(18) 0.5228(4) 0.0474(11) Uani 1 1 d . .
H5 H 0.3616 0.8308 0.5249 0.057 Uiso 1 1 calc R U
C6 C 0.3456(2) 0.9079(2) 0.7261(4) 0.0559(13) Uani 1 1 d . .
H6 H 0.3419 0.9453 0.6885 0.067 Uiso 1 1 calc R U
C7 C 0.3227(3) 0.9110(2) 0.8624(5) 0.0714(15) Uani 1 1 d . .
H7A H 0.2783 0.9256 0.8648 0.086 Uiso 1 1 calc R U
H7B H 0.3221 0.8735 0.8980 0.086 Uiso 1 1 calc R U
C8 C 0.3667(3) 0.9483(3) 0.9423(6) 0.095(2) Uani 1 1 d . .
H8A H 0.3643 0.9866 0.9115 0.114 Uiso 1 1 calc R U
H8B H 0.3512 0.9480 1.0286 0.114 Uiso 1 1 calc R U
C9 C 0.4364(3) 0.9290(3) 0.9391(5) 0.0897(19) Uani 1 1 d . .
H9A H 0.4398 0.8919 0.9763 0.108 Uiso 1 1 calc R U
H9B H 0.4635 0.9545 0.9876 0.108 Uiso 1 1 calc R U
C10 C 0.4598(3) 0.9273(3) 0.8043(6) 0.0884(18) Uani 1 1 d . .
H10A H 0.5044 0.9132 0.8021 0.106 Uiso 1 1 calc R U
H10B H 0.4600 0.9652 0.7704 0.106 Uiso 1 1 calc R U
C11 C 0.4165(2) 0.8902(2) 0.7227(5) 0.0642(14) Uani 1 1 d . .
H11A H 0.4321 0.8917 0.6365 0.077 Uiso 1 1 calc R U
H11B H 0.4201 0.8517 0.7514 0.077 Uiso 1 1 calc R U
C12 C 0.2010(2) 0.8497(3) 0.7632(5) 0.0600(13) Uani 1 1 d . .
O13 O 0.21295(18) 0.80321(17) 0.7977(3) 0.0768(11) Uani 1 1 d . .
O14 O 0.15282(17) 0.88111(16) 0.8084(3) 0.0762(11) Uani 1 1 d . .
C15 C 0.1137(3) 0.8573(3) 0.9102(5) 0.0941(19) Uani 1 1 d . .
H15A H 0.1010 0.8191 0.8902 0.113 Uiso 1 1 calc R U
H15B H 0.1386 0.8570 0.9880 0.113 Uiso 1 1 calc R U
C16 C 0.0559(3) 0.8926(5) 0.9233(8) 0.203(5) Uani 1 1 d . .
H16A H 0.0691 0.9307 0.9385 0.304 Uiso 1 1 calc R U
H16B H 0.0299 0.8795 0.9928 0.304 Uiso 1 1 calc R U
H16C H 0.0304 0.8909 0.8475 0.304 Uiso 1 1 calc R U
C17 C 0.1495(3) 0.8657(2) 0.4913(6) 0.0834(18) Uani 1 1 d . .
H17A H 0.1368 0.8503 0.4146 0.100 Uiso 1 1 calc R U
H17B H 0.1197 0.8866 0.5383 0.100 Uiso 1 1 calc R U
C18 C 0.3450(2) 0.9065(2) 0.4415(4) 0.0530(12) Uani 1 1 d . .
C19 C 0.4031(3) 0.9045(2) 0.3763(5) 0.0699(15) Uani 1 1 d . .
H19 H 0.4300 0.8732 0.3850 0.084 Uiso 1 1 calc R U
C20 C 0.4226(3) 0.9477(3) 0.2979(6) 0.0912(19) Uani 1 1 d . .
H20 H 0.4624 0.9455 0.2556 0.109 Uiso 1 1 calc R U
C21 C 0.3837(4) 0.9930(3) 0.2828(6) 0.090(2) Uani 1 1 d . .
H21 H 0.3962 1.0219 0.2290 0.108 Uiso 1 1 calc R U
C22 C 0.3267(3) 0.9961(2) 0.3465(6) 0.0812(17) Uani 1 1 d . .
H22 H 0.3001 1.0277 0.3374 0.097 Uiso 1 1 calc R U
C23 C 0.3072(3) 0.9530(2) 0.4249(5) 0.0719(15) Uani 1 1 d . .
H23 H 0.2674 0.9558 0.4672 0.086 Uiso 1 1 calc R U
C24 C 0.2629(2) 0.82014(18) 0.3328(4) 0.0469(11) Uani 1 1 d . .
N25 N 0.2293(2) 0.84974(17) 0.2511(4) 0.0622(11) Uani 1 1 d . .
N26 N 0.2463(2) 0.8296(2) 0.1364(4) 0.0729(13) Uani 1 1 d . .
N27 N 0.2878(2) 0.78930(18) 0.1466(4) 0.0638(11) Uani 1 1 d . .
N28 N 0.29907(18) 0.78283(15) 0.2702(3) 0.0502(10) Uani 1 1 d . .
C29 C 0.3409(2) 0.7376(2) 0.3153(4) 0.0604(14) Uani 1 1 d . .
H29A H 0.3328 0.7044 0.2645 0.072 Uiso 1 1 calc R U
H29B H 0.3285 0.7287 0.4012 0.072 Uiso 1 1 calc R U
C30 C 0.4125(3) 0.7502(2) 0.3123(5) 0.0643(14) Uani 1 1 d . .
C31 C 0.4513(4) 0.7342(3) 0.4101(7) 0.102(2) Uani 1 1 d . .
H31 H 0.4328 0.7173 0.4806 0.123 Uiso 1 1 calc R U
C32 C 0.5174(5) 0.7431(3) 0.4045(10) 0.139(3) Uani 1 1 d . .
H32 H 0.5433 0.7320 0.4720 0.167 Uiso 1 1 calc R U
C33 C 0.5461(4) 0.7675(4) 0.3049(11) 0.135(4) Uani 1 1 d . .
H33 H 0.5913 0.7725 0.3020 0.162 Uiso 1 1 calc R U
C34 C 0.5078(4) 0.7843(5) 0.2095(7) 0.152(4) Uani 1 1 d . .
H34 H 0.5264 0.8023 0.1405 0.183 Uiso 1 1 calc R U
C35 C 0.4407(3) 0.7754(4) 0.2127(6) 0.118(3) Uani 1 1 d . .
H35 H 0.4149 0.7869 0.1453 0.142 Uiso 1 1 calc R U
N1' N 0.28859(17) 0.61549(14) 0.1589(3) 0.0467(9) Uani 1 1 d . .
C2' C 0.2175(2) 0.6101(2) 0.1557(4) 0.0542(12) Uani 1 1 d . .
H2' H 0.2050 0.5706 0.1660 0.065 Uiso 1 1 calc R U
C3' C 0.1972(2) 0.63067(19) 0.0272(4) 0.0536(12) Uani 1 1 d . .
C4' C 0.2569(2) 0.65789(18) -0.0287(4) 0.0471(11) Uani 1 1 d . .
H4' H 0.2599 0.6957 0.0074 0.057 Uiso 1 1 calc R U
C5' C 0.3132(2) 0.62240(18) 0.0302(4) 0.0464(11) Uani 1 1 d . .
H5' H 0.3526 0.6459 0.0336 0.056 Uiso 1 1 calc R U
C6' C 0.3240(2) 0.57499(19) 0.2395(4) 0.0521(12) Uani 1 1 d . .
H6' H 0.3176 0.5371 0.2055 0.062 Uiso 1 1 calc R U
C7' C 0.2973(3) 0.5767(2) 0.3733(4) 0.0652(14) Uani 1 1 d . .
H7A' H 0.2519 0.5645 0.3727 0.078 Uiso 1 1 calc R U
H7B' H 0.2984 0.6151 0.4036 0.078 Uiso 1 1 calc R U
C8' C 0.3364(3) 0.5394(2) 0.4634(5) 0.0836(18) Uani 1 1 d . .
H8A' H 0.3197 0.5440 0.5483 0.100 Uiso 1 1 calc R U
H8B' H 0.3308 0.5003 0.4396 0.100 Uiso 1 1 calc R U
C9' C 0.4080(3) 0.5540(3) 0.4608(5) 0.0892(19) Uani 1 1 d . .
H9A' H 0.4320 0.5283 0.5145 0.107 Uiso 1 1 calc R U
H9B' H 0.4141 0.5917 0.4933 0.107 Uiso 1 1 calc R U
C10' C 0.4342(3) 0.5507(3) 0.3290(5) 0.0848(18) Uani 1 1 d . .
H10C H 0.4317 0.5122 0.2997 0.102 Uiso 1 1 calc R U
H10D H 0.4800 0.5618 0.3288 0.102 Uiso 1 1 calc R U
C11' C 0.3963(2) 0.5882(2) 0.2396(5) 0.0661(14) Uani 1 1 d . .
H11C H 0.4026 0.6271 0.2639 0.079 Uiso 1 1 calc R U
H11D H 0.4134 0.5836 0.1551 0.079 Uiso 1 1 calc R U
C12' C 0.1845(2) 0.6459(3) 0.2569(4) 0.0585(13) Uani 1 1 d . .
O13' O 0.20086(19) 0.69169(17) 0.2855(4) 0.0835(12) Uani 1 1 d . .
O14' O 0.13456(18) 0.61858(16) 0.3053(4) 0.0826(12) Uani 1 1 d . .
C15' C 0.0984(3) 0.6473(3) 0.4059(6) 0.102(2) Uani 1 1 d . .
H15C H 0.1266 0.6742 0.4481 0.123 Uiso 1 1 calc R U
H15D H 0.0610 0.6671 0.3714 0.123 Uiso 1 1 calc R U
C16' C 0.0772(4) 0.6045(3) 0.4928(7) 0.137(3) Uani 1 1 d . .
H16D H 0.0592 0.5734 0.4468 0.206 Uiso 1 1 calc R U
H16E H 0.0442 0.6197 0.5476 0.206 Uiso 1 1 calc R U
H16F H 0.1139 0.5920 0.5419 0.206 Uiso 1 1 calc R U
C17' C 0.1380(2) 0.6249(2) -0.0199(5) 0.0784(17) Uani 1 1 d . .
H17C H 0.1285 0.6389 -0.0996 0.094 Uiso 1 1 calc R U
H17D H 0.1056 0.6068 0.0264 0.094 Uiso 1 1 calc R U
C18' C 0.3292(2) 0.5701(2) -0.0451(4) 0.0496(12) Uani 1 1 d . .
C19' C 0.2854(3) 0.5264(2) -0.0592(5) 0.0658(14) Uani 1 1 d . .
H19' H 0.2448 0.5285 -0.0196 0.079 Uiso 1 1 calc R U
C20' C 0.3004(3) 0.4796(2) -0.1310(6) 0.0829(18) Uani 1 1 d . .
H20' H 0.2703 0.4504 -0.1381 0.100 Uiso 1 1 calc R U
C21' C 0.3583(4) 0.4764(3) -0.1901(6) 0.101(2) Uani 1 1 d . .
H21' H 0.3683 0.4451 -0.2388 0.122 Uiso 1 1 calc R U
C22' C 0.4024(4) 0.5187(3) -0.1792(6) 0.104(2) Uani 1 1 d . .
H22' H 0.4423 0.5166 -0.2216 0.125 Uiso 1 1 calc R U
C23' C 0.3883(3) 0.5659(2) -0.1039(5) 0.0753(16) Uani 1 1 d . .
H23' H 0.4193 0.5942 -0.0943 0.090 Uiso 1 1 calc R U
C24' C 0.2592(2) 0.66417(19) -0.1674(4) 0.0488(11) Uani 1 1 d . .
N25' N 0.2237(2) 0.63717(17) -0.2515(4) 0.0665(12) Uani 1 1 d . .
N26' N 0.2438(2) 0.6570(2) -0.3654(4) 0.0756(13) Uani 1 1 d . .
N27' N 0.2886(2) 0.69454(19) -0.3528(4) 0.0708(12) Uani 1 1 d . .
N28' N 0.29937(19) 0.69932(15) -0.2282(3) 0.0531(10) Uani 1 1 d . .
C29' C 0.3460(2) 0.7406(2) -0.1817(5) 0.0600(14) Uani 1 1 d . .
H29C H 0.3362 0.7482 -0.0939 0.072 Uiso 1 1 calc R U
H29D H 0.3396 0.7753 -0.2279 0.072 Uiso 1 1 calc R U
C30' C 0.4169(3) 0.7239(2) -0.1919(5) 0.0591(13) Uani 1 1 d . .
C31' C 0.4630(3) 0.7536(3) -0.1283(5) 0.0824(17) Uani 1 1 d . .
H31' H 0.4499 0.7830 -0.0763 0.099 Uiso 1 1 calc R U
C32' C 0.5294(4) 0.7411(3) -0.1391(7) 0.105(2) Uani 1 1 d . .
H32' H 0.5601 0.7621 -0.0944 0.126 Uiso 1 1 calc R U
C33' C 0.5491(3) 0.6993(4) -0.2131(7) 0.105(2) Uani 1 1 d . .
H33' H 0.5936 0.6914 -0.2212 0.126 Uiso 1 1 calc R U
C34' C 0.5042(3) 0.6684(3) -0.2768(6) 0.108(2) Uani 1 1 d . .
H34' H 0.5180 0.6391 -0.3280 0.129 Uiso 1 1 calc R U
C35' C 0.4381(3) 0.6802(3) -0.2664(6) 0.0841(17) Uani 1 1 d . .
H35' H 0.4077 0.6584 -0.3099 0.101 Uiso 1 1 calc R U

loop_
_atom_site_aniso_label
_atom_site_aniso_U_11
_atom_site_aniso_U_22
_atom_site_aniso_U_33
_atom_site_aniso_U_23
_atom_site_aniso_U_13
_atom_site_aniso_U_12
N1 0.042(2) 0.060(2) 0.041(2) -0.0066(18) 0.0005(17) -0.0027(19)
C2 0.055(3) 0.055(3) 0.046(3) -0.004(2) -0.001(2) 0.004(2)
C3 0.048(3) 0.060(3) 0.054(3) -0.002(2) -0.001(2) -0.002(2)
C4 0.050(3) 0.051(3) 0.041(2) 0.004(2) -0.005(2) -0.003(2)
C5 0.046(3) 0.054(3) 0.043(2) -0.002(2) 0.001(2) -0.003(2)
C6 0.060(3) 0.055(3) 0.053(3) -0.007(2) -0.014(2) 0.001(2)
C7 0.065(3) 0.089(4) 0.060(3) -0.027(3) -0.010(3) -0.001(3)
C8 0.097(5) 0.109(5) 0.078(4) -0.039(4) -0.021(4) 0.008(4)
C9 0.094(5) 0.109(5) 0.067(4) -0.026(3) -0.027(3) -0.005(4)
C10 0.074(4) 0.098(4) 0.093(4) -0.016(4) -0.022(3) -0.027(3)
C11 0.058(3) 0.076(3) 0.059(3) -0.003(3) -0.003(3) -0.011(3)
C12 0.051(3) 0.076(4) 0.053(3) -0.012(3) -0.001(2) 0.009(3)
O13 0.077(3) 0.080(3) 0.074(2) 0.012(2) 0.020(2) 0.005(2)
O14 0.062(2) 0.104(3) 0.063(2) -0.002(2) 0.0159(19) 0.017(2)
C15 0.072(4) 0.147(6) 0.063(4) 0.006(4) 0.023(3) 0.013(4)
C16 0.100(6) 0.369(15) 0.140(7) 0.088(9) 0.061(6) 0.121(8)
C17 0.053(3) 0.117(5) 0.080(4) -0.023(4) -0.007(3) 0.010(3)
C18 0.057(3) 0.057(3) 0.045(3) 0.004(2) -0.011(2) -0.009(3)
C19 0.068(4) 0.076(4) 0.065(3) 0.006(3) 0.003(3) -0.011(3)
C20 0.091(5) 0.099(5) 0.083(4) 0.017(4) 0.013(4) -0.025(4)
C21 0.123(6) 0.080(5) 0.066(4) 0.017(3) -0.004(4) -0.039(4)
C22 0.096(5) 0.063(4) 0.084(4) 0.012(3) -0.020(4) -0.008(3)
C23 0.081(4) 0.062(4) 0.072(4) 0.013(3) -0.005(3) -0.009(3)
C24 0.051(3) 0.041(3) 0.049(3) 0.000(2) -0.006(2) -0.010(2)
N25 0.073(3) 0.066(3) 0.047(2) 0.001(2) -0.010(2) 0.009(2)
N26 0.092(3) 0.080(3) 0.048(3) 0.001(2) -0.010(3) -0.002(3)
N27 0.081(3) 0.071(3) 0.040(2) -0.003(2) -0.004(2) 0.001(3)
N28 0.066(3) 0.049(2) 0.035(2) -0.0018(18) -0.0073(19) 0.002(2)
C29 0.077(4) 0.060(3) 0.044(3) -0.002(2) -0.002(3) 0.002(3)
C30 0.068(4) 0.069(3) 0.055(3) -0.018(3) -0.006(3) 0.007(3)
C31 0.093(5) 0.097(5) 0.117(6) 0.012(4) -0.041(5) -0.006(4)
C32 0.107(8) 0.121(7) 0.190(10) 0.003(7) -0.072(7) 0.010(6)
C33 0.068(5) 0.175(9) 0.163(10) -0.054(8) -0.009(6) 0.003(6)
C34 0.085(6) 0.282(12) 0.090(6) -0.018(7) 0.012(5) -0.042(7)
C35 0.070(5) 0.227(9) 0.057(4) 0.004(5) 0.004(3) -0.023(5)
N1' 0.048(2) 0.054(2) 0.039(2) 0.0030(17) 0.0020(18) 0.0015(19)
C2' 0.052(3) 0.058(3) 0.052(3) 0.003(2) 0.005(2) -0.005(2)
C3' 0.048(3) 0.063(3) 0.050(3) 0.000(2) 0.006(2) 0.006(3)
C4' 0.053(3) 0.045(3) 0.043(3) -0.001(2) 0.002(2) 0.002(2)
C5' 0.047(3) 0.052(3) 0.040(2) 0.003(2) 0.002(2) -0.002(2)
C6' 0.066(3) 0.044(3) 0.046(3) 0.000(2) 0.002(2) 0.006(2)
C7' 0.067(3) 0.076(4) 0.052(3) 0.013(3) 0.000(3) 0.005(3)
C8' 0.103(5) 0.088(4) 0.060(3) 0.020(3) -0.012(3) -0.006(4)
C9' 0.105(5) 0.095(4) 0.068(4) 0.019(3) -0.022(4) 0.009(4)
C10' 0.076(4) 0.102(5) 0.076(4) 0.009(3) -0.008(3) 0.028(3)
C11' 0.063(3) 0.081(4) 0.055(3) 0.004(3) -0.001(3) 0.020(3)
C12' 0.052(3) 0.075(4) 0.049(3) 0.001(3) 0.009(3) -0.004(3)
O13' 0.079(3) 0.074(3) 0.097(3) -0.021(2) 0.030(2) -0.008(2)
O14' 0.069(2) 0.099(3) 0.079(3) -0.012(2) 0.032(2) -0.018(2)
C15' 0.090(5) 0.140(6) 0.077(4) -0.015(4) 0.042(4) 0.000(4)
C16' 0.117(6) 0.188(8) 0.108(6) 0.054(6) 0.043(5) 0.026(6)
C17' 0.050(3) 0.112(5) 0.073(4) 0.016(3) 0.005(3) 0.009(3)
C18' 0.052(3) 0.056(3) 0.041(2) 0.003(2) 0.001(2) 0.008(3)
C19' 0.064(3) 0.060(3) 0.073(4) -0.016(3) 0.000(3) 0.000(3)
C20' 0.095(5) 0.069(4) 0.085(4) -0.022(3) -0.009(4) 0.014(3)
C21' 0.127(6) 0.092(5) 0.085(5) -0.031(4) 0.005(5) 0.028(5)
C22' 0.093(5) 0.121(6) 0.098(5) -0.031(5) 0.030(4) 0.032(5)
C23' 0.068(4) 0.085(4) 0.074(4) -0.010(3) 0.013(3) 0.001(3)
C24' 0.055(3) 0.046(3) 0.045(3) -0.001(2) 0.000(2) 0.004(2)
N25' 0.082(3) 0.068(3) 0.049(3) -0.006(2) -0.006(2) -0.006(2)
N26' 0.090(3) 0.091(3) 0.046(3) -0.004(2) -0.005(2) -0.001(3)
N27' 0.091(3) 0.076(3) 0.045(3) 0.004(2) 0.002(2) 0.001(3)
N28' 0.065(3) 0.051(2) 0.043(2) 0.0019(19) 0.002(2) 0.002(2)
C29' 0.071(4) 0.055(3) 0.053(3) -0.001(2) 0.012(3) -0.006(3)
C30' 0.067(4) 0.066(3) 0.045(3) 0.006(3) 0.006(3) -0.003(3)
C31' 0.085(5) 0.099(5) 0.063(4) -0.006(3) -0.012(3) 0.008(4)
C32' 0.081(5) 0.139(6) 0.096(5) -0.006(5) -0.027(4) -0.004(5)
C33' 0.071(4) 0.164(7) 0.080(5) -0.004(5) 0.005(4) 0.011(5)
C34' 0.075(5) 0.148(7) 0.100(5) -0.027(5) 0.016(4) 0.011(5)
C35' 0.069(4) 0.106(5) 0.077(4) -0.016(4) 0.010(3) -0.002(4)

loop_
_atom_type_symbol
_atom_type_description
_atom_type_scat_dispersion_real
_atom_type_scat_dispersion_imag
_atom_type_scat_source
C C 0.0033 0.0016 'International Tables Vol C Tables 4.2.6.8 and 6.1.1.4'
H H 0.0000 0.0000 'International Tables Vol C Tables 4.2.6.8 and 6.1.1.4'
O O 0.0106 0.0060 'International Tables Vol C Tables 4.2.6.8 and 6.1.1.4'
N N 0.0061 0.0033 'International Tables Vol C Tables 4.2.6.8 and 6.1.1.4'

loop_
_geom_angle_atom_site_label_1
_geom_angle_atom_site_label_2
_geom_angle_atom_site_label_3
_geom_angle
C2 N1 C6 115.5(3)
C2 N1 C5 108.9(3)
C6 N1 C5 117.3(3)
N1 C2 C3 105.4(4)
N1 C2 C12 111.9(4)
C3 C2 C12 109.1(4)
N1 C2 H2 110.1
C3 C2 H2 110.1
C12 C2 H2 110.1
C17 C3 C4 129.1(5)
C17 C3 C2 124.9(5)
C4 C3 C2 106.0(4)
C3 C4 C24 117.1(4)
C3 C4 C5 103.0(4)
C24 C4 C5 113.5(4)
C3 C4 H4 107.6
C24 C4 H4 107.6
C5 C4 H4 107.6
N1 C5 C18 118.2(4)
N1 C5 C4 100.7(3)
C18 C5 C4 113.3(4)
N1 C5 H5 108.0
C18 C5 H5 108.0
C4 C5 H5 108.0
N1 C6 C11 110.7(4)
N1 C6 C7 111.2(4)
C11 C6 C7 109.3(4)
N1 C6 H6 108.5
C11 C6 H6 108.5
C7 C6 H6 108.5
C8 C7 C6 112.3(5)
C8 C7 H7A 109.1
C6 C7 H7A 109.1
C8 C7 H7B 109.1
C6 C7 H7B 109.1
H7A C7 H7B 107.9
C9 C8 C7 111.7(5)
C9 C8 H8A 109.3
C7 C8 H8A 109.3
C9 C8 H8B 109.3
C7 C8 H8B 109.3
H8A C8 H8B 107.9
C8 C9 C10 109.3(5)
C8 C9 H9A 109.8
C10 C9 H9A 109.8
C8 C9 H9B 109.8
C10 C9 H9B 109.8
H9A C9 H9B 108.3
C9 C10 C11 111.9(5)
C9 C10 H10A 109.2
C11 C10 H10A 109.2
C9 C10 H10B 109.2
C11 C10 H10B 109.2
H10A C10 H10B 107.9
C6 C11 C10 112.5(5)
C6 C11 H11A 109.1
C10 C11 H11A 109.1
C6 C11 H11B 109.1
C10 C11 H11B 109.1
H11A C11 H11B 107.8
O13 C12 O14 124.4(5)
O13 C12 C2 125.7(5)
O14 C12 C2 109.8(5)
C12 O14 C15 117.1(5)
C16 C15 O14 106.9(5)
C16 C15 H15A 110.3
O14 C15 H15A 110.3
C16 C15 H15B 110.3
O14 C15 H15B 110.3
H15A C15 H15B 108.6
C15 C16 H16A 109.5
C15 C16 H16B 109.5
H16A C16 H16B 109.5
C15 C16 H16C 109.5
H16A C16 H16C 109.5
H16B C16 H16C 109.5
C3 C17 H17A 120.0
C3 C17 H17B 120.0
H17A C17 H17B 120.0
C23 C18 C19 116.8(5)
C23 C18 C5 123.4(5)
C19 C18 C5 119.7(5)
C18 C19 C20 121.8(6)
C18 C19 H19 119.1
C20 C19 H19 119.1
C21 C20 C19 119.9(6)
C21 C20 H20 120.1
C19 C20 H20 120.1
C22 C21 C20 119.5(6)
C22 C21 H21 120.3
C20 C21 H21 120.3
C21 C22 C23 120.7(6)
C21 C22 H22 119.7
C23 C22 H22 119.7
C18 C23 C22 121.3(6)
C18 C23 H23 119.3
C22 C23 H23 119.3
N25 C24 N28 108.5(4)
N25 C24 C4 127.8(4)
N28 C24 C4 123.6(4)
C24 N25 N26 105.7(4)
N27 N26 N25 111.0(4)
N26 N27 N28 106.3(4)
C24 N28 N27 108.5(4)
C24 N28 C29 130.8(4)
N27 N28 C29 120.5(4)
N28 C29 C30 114.6(4)
N28 C29 H29A 108.6
C30 C29 H29A 108.6
N28 C29 H29B 108.6
C30 C29 H29B 108.6
H29A C29 H29B 107.6
C35 C30 C31 118.6(6)
C35 C30 C29 121.7(5)
C31 C30 C29 119.7(6)
C30 C31 C32 119.8(8)
C30 C31 H31 120.1
C32 C31 H31 120.1
C33 C32 C31 122.2(9)
C33 C32 H32 118.9
C31 C32 H32 118.9
C34 C33 C32 118.1(9)
C34 C33 H33 121.0
C32 C33 H33 121.0
C33 C34 C35 120.8(8)
C33 C34 H34 119.6
C35 C34 H34 119.6
C30 C35 C34 120.6(7)
C30 C35 H35 119.7
C34 C35 H35 119.7
C2' N1' C5' 109.2(3)
C2' N1' C6' 116.3(4)
C5' N1' C6' 116.5(3)
N1' C2' C3' 105.5(4)
N1' C2' C12' 111.9(4)
C3' C2' C12' 109.5(4)
N1' C2' H2' 110.0
C3' C2' H2' 110.0
C12' C2' H2' 110.0
C17' C3' C4' 129.7(5)
C17' C3' C2' 124.3(5)
C4' C3' C2' 105.9(4)
C24' C4' C3' 117.6(4)
C24' C4' C5' 115.5(4)
C3' C4' C5' 101.8(3)
C24' C4' H4' 107.1
C3' C4' H4' 107.1
C5' C4' H4' 107.1
N1' C5' C18' 118.3(4)
N1' C5' C4' 100.6(3)
C18' C5' C4' 113.2(3)
N1' C5' H5' 108.1
C18' C5' H5' 108.1
C4' C5' H5' 108.1
N1' C6' C11' 110.0(4)
N1' C6' C7' 110.4(4)
C11' C6' C7' 110.1(4)
N1' C6' H6' 108.8
C11' C6' H6' 108.8
C7' C6' H6' 108.8
C6' C7' C8' 112.5(4)
C6' C7' H7A' 109.1
C8' C7' H7A' 109.1
C6' C7' H7B' 109.1
C8' C7' H7B' 109.1
H7A' C7' H7B' 107.8
C9' C8' C7' 111.1(5)
C9' C8' H8A' 109.4
C7' C8' H8A' 109.4
C9' C8' H8B' 109.4
C7' C8' H8B' 109.4
H8A' C8' H8B' 108.0
C8' C9' C10' 110.6(5)
C8' C9' H9A' 109.5
C10' C9' H9A' 109.5
C8' C9' H9B' 109.5
C10' C9' H9B' 109.5
H9A' C9' H9B' 108.1
C9' C10' C11' 111.8(5)
C9' C10' H10C 109.3
C11' C10' H10C 109.3
C9' C10' H10D 109.3
C11' C10' H10D 109.3
H10C C10' H10D 107.9
C6' C11' C10' 112.2(4)
C6' C11' H11C 109.2
C10' C11' H11C 109.2
C6' C11' H11D 109.2
C10' C11' H11D 109.2
H11C C11' H11D 107.9
O13' C12' O14' 125.2(5)
O13' C12' C2' 124.9(5)
O14' C12' C2' 109.9(5)
C12' O14' C15' 116.4(5)
C16' C15' O14' 106.8(6)
C16' C15' H15C 110.4
O14' C15' H15C 110.4
C16' C15' H15D 110.4
O14' C15' H15D 110.4
H15C C15' H15D 108.6
C15' C16' H16D 109.5
C15' C16' H16E 109.5
H16D C16' H16E 109.5
C15' C16' H16F 109.5
H16D C16' H16F 109.5
H16E C16' H16F 109.5
C3' C17' H17C 120.0
C3' C17' H17D 120.0
H17C C17' H17D 120.0
C23' C18' C19' 117.9(5)
C23' C18' C5' 119.6(5)
C19' C18' C5' 122.5(4)
C18' C19' C20' 121.6(5)
C18' C19' H19' 119.2
C20' C19' H19' 119.2
C21' C20' C19' 119.9(6)
C21' C20' H20' 120.1
C19' C20' H20' 120.1
C20' C21' C22' 120.2(6)
C20' C21' H21' 119.9
C22' C21' H21' 119.9
C21' C22' C23' 120.3(6)
C21' C22' H22' 119.8
C23' C22' H22' 119.8
C18' C23' C22' 120.1(6)
C18' C23' H23' 120.0
C22' C23' H23' 120.0
N25' C24' N28' 108.4(4)
N25' C24' C4' 127.4(4)
N28' C24' C4' 124.3(4)
C24' N25' N26' 105.6(4)
N27' N26' N25' 111.2(4)
N26' N27' N28' 106.1(4)
C24' N28' N27' 108.8(4)
C24' N28' C29' 131.3(4)
N27' N28' C29' 119.8(4)
N28' C29' C30' 115.2(4)
N28' C29' H29C 108.5
C30' C29' H29C 108.5
N28' C29' H29D 108.5
C30' C29' H29D 108.5
H29C C29' H29D 107.5
C31' C30' C35' 117.5(5)
C31' C30' C29' 119.5(5)
C35' C30' C29' 122.9(5)
C30' C31' C32' 121.5(6)
C30' C31' H31' 119.2
C32' C31' H31' 119.2
C33' C32' C31' 120.2(7)
C33' C32' H32' 119.9
C31' C32' H32' 119.9
C32' C33' C34' 119.7(7)
C32' C33' H33' 120.1
C34' C33' H33' 120.1
C33' C34' C35' 120.6(7)
C33' C34' H34' 119.7
C35' C34' H34' 119.7
C30' C35' C34' 120.4(6)
C30' C35' H35' 119.8
C34' C35' H35' 119.8

loop_
_geom_bond_atom_site_label_1
_geom_bond_atom_site_label_2
_geom_bond_distance
N1 C2 1.460(6)
N1 C6 1.462(5)
N1 C5 1.471(5)
C2 C3 1.508(6)
C2 C12 1.516(7)
C2 H2 0.9800
C3 C17 1.298(7)
C3 C4 1.496(6)
C4 C24 1.503(6)
C4 C5 1.540(6)
C4 H4 0.9800
C5 C18 1.505(6)
C5 H5 0.9800
C6 C11 1.507(6)
C6 C7 1.524(7)
C6 H6 0.9800
C7 C8 1.520(7)
C7 H7A 0.9700
C7 H7B 0.9700
C8 C9 1.492(8)
C8 H8A 0.9700
C8 H8B 0.9700
C9 C10 1.510(8)
C9 H9A 0.9700
C9 H9B 0.9700
C10 C11 1.521(7)
C10 H10A 0.9700
C10 H10B 0.9700
C11 H11A 0.9700
C11 H11B 0.9700
C12 O13 1.191(6)
C12 O14 1.325(6)
O14 C15 1.458(6)
C15 C16 1.454(9)
C15 H15A 0.9700
C15 H15B 0.9700
C16 H16A 0.9600
C16 H16B 0.9600
C16 H16C 0.9600
C17 H17A 0.9300
C17 H17B 0.9300
C18 C23 1.363(7)
C18 C19 1.372(7)
C19 C20 1.382(7)
C19 H19 0.9300
C20 C21 1.348(8)
C20 H20 0.9300
C21 C22 1.348(8)
C21 H21 0.9300
C22 C23 1.380(7)
C22 H22 0.9300
C23 H23 0.9300
C24 N25 1.311(5)
C24 N28 1.332(5)
N25 N26 1.355(5)
N26 N27 1.283(5)
N27 N28 1.342(5)
N28 C29 1.455(6)
C29 C30 1.493(7)
C29 H29A 0.9700
C29 H29B 0.9700
C30 C35 1.345(8)
C30 C31 1.359(8)
C31 C32 1.366(10)
C31 H31 0.9300
C32 C33 1.342(11)
C32 H32 0.9300
C33 C34 1.341(11)
C33 H33 0.9300
C34 C35 1.384(9)
C34 H34 0.9300
C35 H35 0.9300
N1' C2' 1.455(5)
N1' C5' 1.465(5)
N1' C6' 1.478(5)
C2' C3' 1.508(6)
C2' C12' 1.529(7)
C2' H2' 0.9800
C3' C17' 1.314(7)
C3' C4' 1.501(6)
C4' C24' 1.483(6)
C4' C5' 1.557(6)
C4' H4' 0.9800
C5' C18' 1.515(6)
C5' H5' 0.9800
C6' C11' 1.508(6)
C6' C7' 1.522(6)
C6' H6' 0.9800
C7' C8' 1.531(7)
C7' H7A' 0.9700
C7' H7B' 0.9700
C8' C9' 1.502(8)
C8' H8A' 0.9700
C8' H8B' 0.9700
C9' C10' 1.502(8)
C9' H9A' 0.9700
C9' H9B' 0.9700
C10' C11' 1.516(7)
C10' H10C 0.9700
C10' H10D 0.9700
C11' H11C 0.9700
C11' H11D 0.9700
C12' O13' 1.180(5)
C12' O14' 1.314(6)
O14' C15' 1.466(6)
C15' C16' 1.441(9)
C15' H15C 0.9700
C15' H15D 0.9700
C16' H16D 0.9600
C16' H16E 0.9600
C16' H16F 0.9600
C17' H17C 0.9300
C17' H17D 0.9300
C18' C23' 1.361(7)
C18' C19' 1.379(6)
C19' C20' 1.384(7)
C19' H19' 0.9300
C20' C21' 1.341(8)
C20' H20' 0.9300
C21' C22' 1.356(9)
C21' H21' 0.9300
C22' C23' 1.409(8)
C22' H22' 0.9300
C23' H23' 0.9300
C24' N25' 1.317(6)
C24' N28' 1.337(5)
N25' N26' 1.362(6)
N26' N27' 1.287(6)
N27' N28' 1.347(5)
N28' C29' 1.454(6)
C29' C30' 1.503(7)
C29' H29C 0.9700
C29' H29D 0.9700
C30' C31' 1.358(7)
C30' C35' 1.378(7)
C31' C32' 1.390(8)
C31' H31' 0.9300
C32' C33' 1.331(9)
C32' H32' 0.9300
C33' C34' 1.356(9)
C33' H33' 0.9300
C34' C35' 1.381(8)
C34' H34' 0.9300
C35' H35' 0.9300
